data_7228482
loop_
_publ_author_name
'Puttreddy, Rakesh'
'Beyeh, Ngong Kodiah'
'Ras, Robin H.A.'
'Trant, John'
'Rissanen, Kari'

_publ_section_title
;
 Endo-/Exo- and Halogen Bonded Complexes of Conformationally Rigid
 Cethyl-2-bromoresorcinarene and aromatic N-oxides
;
_journal_name_full CrystEngComm
_journal_paper_doi 10.1039/C7CE00975E
_journal_year 2017
_chemical_formula_moiety 'C36 H36 Br4 O8, 0.5(C16 H22 N2 O2), H2 O, 2(C3 H6 O)'
_chemical_formula_sum 'C50 H61 Br4 N O12'
_chemical_formula_weight 1187.63
_space_group_crystal_system monoclinic
_space_group_IT_number 13
_space_group_name_Hall '-P 2yc'
_space_group_name_H-M_alt 'P 1 2/c 1'
_symmetry_space_group_name_Hall '-P 2yc'
_symmetry_space_group_name_H-M 'P 1 2/c 1'
_atom_sites_solution_hydrogens mixed
_atom_sites_solution_primary direct
_audit_creation_date 2017-05-09
_audit_creation_method
;
Olex2 1.2
(compiled 2016.08.25 svn.r3337 for OlexSys, GUI svn.r5103)
;
_audit_update_record
;
2017-05-22 deposited with the CCDC.
2017-06-15 downloaded from the CCDC.
;
_cell_angle_alpha 90
_cell_angle_beta 104.628(5)
_cell_angle_gamma 90
_cell_formula_units_Z 2
_cell_length_a 15.3678(8)
_cell_length_b 7.9991(3)
_cell_length_c 22.9088(11)
_cell_measurement_reflns_used 3314
_cell_measurement_temperature 120
_cell_measurement_theta_max 28.2360
_cell_measurement_theta_min 3.6070
_cell_volume 2724.9(2)
_computing_cell_refinement 'CrysAlisPro 1.171.38.41 (Rigaku OD, 2015)'
_computing_data_collection 'CrysAlisPro 1.171.38.41 (Rigaku OD, 2015)'
_computing_data_reduction 'CrysAlisPro 1.171.38.41 (Rigaku OD, 2015)'
_computing_molecular_graphics 'Olex2 (Dolomanov et al., 2009)'
_computing_publication_material 'Olex2 (Dolomanov et al., 2009)'
_computing_structure_refinement 'ShelXL (Sheldrick, 2015)'
_computing_structure_solution 'ShelXT (Sheldrick, 2015)'
_diffrn_ambient_environment air
_diffrn_ambient_temperature 120
_diffrn_detector 'CCD plate'
_diffrn_detector_area_resol_mean 8.0053
_diffrn_detector_type Eos
_diffrn_measured_fraction_theta_full 0.991
_diffrn_measured_fraction_theta_max 0.991
_diffrn_measurement_details
;
List of Runs (angles in degrees, time in seconds):

  # Type    Start    End  Width  t~exp~   \w     \q     \k     \f   Frames
#--------------------------------------------------------------------------
  1  \w    -94.00 -35.00   1.00   30.00    --  -18.14-178.00 -60.00   59
  2  \w      4.00  55.00   1.00   30.00    --   19.23  57.00 120.00   51
  3  \w      3.00  91.00   1.00   30.00    --   19.23  37.00-120.00   88
;
_diffrn_measurement_device 'four-circle diffractometer'
_diffrn_measurement_device_type 'SuperNova, Single source at offset, Eos'
_diffrn_measurement_method '\w scans'
_diffrn_orient_matrix_type 'CrysAlisPro convention (1999,Acta A55,543-557)'
_diffrn_orient_matrix_UB_11 -0.0239675000
_diffrn_orient_matrix_UB_12 0.0759945000
_diffrn_orient_matrix_UB_13 -0.0078118000
_diffrn_orient_matrix_UB_21 -0.0240704000
_diffrn_orient_matrix_UB_22 -0.0157713000
_diffrn_orient_matrix_UB_23 0.0220638000
_diffrn_orient_matrix_UB_31 0.0334688000
_diffrn_orient_matrix_UB_32 0.0429231000
_diffrn_orient_matrix_UB_33 0.0218370000
_diffrn_radiation_monochromator mirror
_diffrn_radiation_probe x-ray
_diffrn_radiation_type MoK\a
_diffrn_radiation_wavelength 0.71073
_diffrn_reflns_av_R_equivalents 0.0290
_diffrn_reflns_av_unetI/netI 0.0559
_diffrn_reflns_Laue_measured_fraction_full 0.991
_diffrn_reflns_Laue_measured_fraction_max 0.991
_diffrn_reflns_limit_h_max 14
_diffrn_reflns_limit_h_min -20
_diffrn_reflns_limit_k_max 10
_diffrn_reflns_limit_k_min -7
_diffrn_reflns_limit_l_max 29
_diffrn_reflns_limit_l_min -28
_diffrn_reflns_number 11117
_diffrn_reflns_point_group_measured_fraction_full 0.991
_diffrn_reflns_point_group_measured_fraction_max 0.991
_diffrn_reflns_theta_full 25.250
_diffrn_reflns_theta_max 25.250
_diffrn_reflns_theta_min 3.137
_diffrn_source 'micro-focus sealed X-ray tube'
_diffrn_source_type 'SuperNova (Mo) X-ray Source'
_exptl_absorpt_coefficient_mu 3.011
_exptl_absorpt_correction_T_max 1.00000
_exptl_absorpt_correction_T_min 0.84080
_exptl_absorpt_correction_type gaussian
_exptl_absorpt_process_details
;
CrysAlisPro 1.171.38.41 (Rigaku Oxford Diffraction, 2015)
Empirical absorption correction using spherical harmonics,
 implemented in SCALE3 ABSPACK scaling algorithm.
;
_exptl_crystal_colour brown
_exptl_crystal_colour_primary brown
_exptl_crystal_density_diffrn 1.448
_exptl_crystal_description plate
_exptl_crystal_F_000 1208
_exptl_crystal_size_max 0.281
_exptl_crystal_size_mid 0.074
_exptl_crystal_size_min 0.036
_refine_diff_density_max 1.525
_refine_diff_density_min -1.223
_refine_diff_density_rms 0.124
_refine_ls_extinction_method none
_refine_ls_goodness_of_fit_ref 1.044
_refine_ls_hydrogen_treatment constr
_refine_ls_matrix_type full
_refine_ls_number_parameters 345
_refine_ls_number_reflns 4906
_refine_ls_number_restraints 7
_refine_ls_restrained_S_all 1.045
_refine_ls_R_factor_all 0.0599
_refine_ls_R_factor_gt 0.0467
_refine_ls_shift/su_max 0.001
_refine_ls_shift/su_mean 0.000
_refine_ls_structure_factor_coef Fsqd
_refine_ls_weighting_details 'w=1/[\s^2^(Fo^2^)+(0.0832P)^2^+5.5762P] where P=(Fo^2^+2Fc^2^)/3'
_refine_ls_weighting_scheme calc
_refine_ls_wR_factor_gt 0.1334
_refine_ls_wR_factor_ref 0.1434
_reflns_Friedel_coverage 0.000
_reflns_number_gt 4052
_reflns_number_total 4906
_reflns_threshold_expression 'I > 2\s(I)'
_cod_data_source_file c7ce00975e2.cif
_cod_data_source_block acetone_BrC2_6
_cod_original_cell_volume 2724.8(2)
_cod_database_code 7228482
_chemical_oxdiff_formula 'C30 H30 N1 O9 Br4'
_shelx_space_group_comment
;
The symmetry employed for this shelxl refinement is uniquely defined
by the following loop, which should always be used as a source of
symmetry information in preference to the above space-group names.
They are only intended as comments.
;
_reflns_odcompleteness_completeness 98.67
_reflns_odcompleteness_iscentric 1
_reflns_odcompleteness_theta 26.32
_olex2_refinement_description
;
1. Fixed Uiso
 At 1.2 times of:
  All C(H) groups, All C(H,H) groups
 At 1.5 times of:
  All C(H,H,H) groups, All O(H) groups, All O(H,H) groups
2. Restrained distances
 C31-C29
 2.5 with sigma of 0.02
3. Uiso/Uaniso restraints and constraints
Uanis(C26) \\sim Ueq: with sigma of 0.01 and sigma for terminal atoms of 0.01
Uanis(C31) = Uanis(C30) = Uanis(O30) = Uanis(C29)
Uanis(C21) = Uanis(C26)
4. Others
 Fixed Sof: O1(0.5) O1W(0.5) H1WA(0.5) H1WB(0.5) O30(0.5) C22(0.5) H22(0.5)
 C21(0.5) C20(0.5) H20(0.5) C19(0.5) N1(0.5) C23(0.5) C24(0.5) H24A(0.5)
 H24B(0.5) H24C(0.5) C25(0.5) H25A(0.5) H25B(0.5) H25C(0.5) C26(0.5) H26A(0.5)
 H26B(0.5) H26C(0.5) C29(0.5) H29A(0.5) H29B(0.5) H29C(0.5) C30(0.5) C31(0.5)
 H31A(0.5) H31B(0.5) H31C(0.5)
5.a Riding coordinates:
 O1W(H1WA,H1WB), O11(H11), O13(H13)
5.b Ternary CH refined with riding coordinates:
 C7(H7), C14(H14)
5.c Secondary CH2 refined with riding coordinates:
 C15(H15A,H15B), C17(H17A,H17B)
5.d Aromatic/amide H refined with riding coordinates:
 C2(H2), C9(H9), C22(H22), C20(H20)
5.e Fitted hexagon refined as free rotating group:
 C22(C21,C20,C19,N1,C23)
5.f Idealised Me refined as rotating group:
 C16(H16A,H16B,H16C), C18(H18A,H18B,H18C), C24(H24A,H24B,H24C), C25(H25A,H25B,
 H25C), C26(H26A,H26B,H26C), C27(H27A,H27B,H27C), C29(H29A,H29B,H29C), C31(H31A,
 H31B,H31C)
5.g Idealised tetrahedral OH refined as rotating group:
 O4(H4), O6(H6)
;
_shelx_shelxl_version_number 2014/7
_olex2_submission_special_instructions 'No special instructions were received'
_oxdiff_exptl_absorpt_empirical_details
;
Empirical correction (ABSPACK) includes:
- Absorption correction using spherical harmonics
- Frame scaling
;
_oxdiff_exptl_absorpt_empirical_full_max 1.157
_oxdiff_exptl_absorpt_empirical_full_min 0.878

loop_
_space_group_symop_operation_xyz
'x, y, z'
'-x, y, -z+1/2'
'-x, -y, -z'
'x, -y, z-1/2'

loop_
_atom_site_label
_atom_site_type_symbol
_atom_site_fract_x
_atom_site_fract_y
_atom_site_fract_z
_atom_site_U_iso_or_equiv
_atom_site_adp_type
_atom_site_occupancy
_atom_site_site_symmetry_order
_atom_site_calc_flag
_atom_site_refinement_flags_posn
_atom_site_refinement_flags_adp
_atom_site_refinement_flags_occupancy
_atom_site_disorder_assembly
_atom_site_disorder_group
Br1 Br 0.22462(3) 1.11954(6) 0.14405(2) 0.02108(16) Uani 1 1 d . . . . .
Br2 Br 0.27507(3) 1.00877(6) 0.48513(2) 0.01980(16) Uani 1 1 d . . . . .
O1 O 0.4668(7) 0.9278(13) 0.4545(5) 0.035(3) Uani 0.5 1 d . . . A 1
O1W O 0.5322(6) 1.1683(13) 0.5357(4) 0.032(2) Uani 0.5 1 d . . . B -1
H1WA H 0.4871 1.2163 0.5442 0.049 Uiso 0.5 1 d R . . B -1
H1WB H 0.5116 1.0903 0.5119 0.049 Uiso 0.5 1 d R . . B -1
O4 O 0.2984(2) 0.9210(4) 0.25455(14) 0.0219(8) Uani 1 1 d . . . . .
H4 H 0.3069 0.8883 0.2904 0.033 Uiso 1 1 calc GR . . . .
O6 O 0.0769(2) 0.9137(4) 0.07068(14) 0.0181(7) Uani 1 1 d . . . . .
H6 H 0.0234 0.8832 0.0568 0.027 Uiso 1 1 calc GR . . . .
O11 O 0.0980(2) 0.8268(4) 0.48491(13) 0.0189(7) Uani 1 1 d . . . . .
H11 H 0.0932 0.9002 0.5108 0.028 Uiso 1 1 d R . . . .
O13 O 0.3290(2) 0.8494(4) 0.37476(14) 0.0202(7) Uani 1 1 d . . . . .
H13 H 0.3732 0.8703 0.4025 0.030 Uiso 1 1 d R . . . .
O28 O 0.0000 0.2872(6) 0.2500 0.0261(11) Uani 1 2 d S T P . .
O30 O 0.3787(8) 1.298(2) 0.5660(8) 0.104(4) Uani 0.5 1 d . . . C -1
C1 C 0.0819(3) 0.6748(6) 0.13799(19) 0.0129(9) Uani 1 1 d . . . . .
C2 C 0.1254(3) 0.6052(6) 0.19342(19) 0.0131(9) Uani 1 1 d . . . . .
H2 H 0.1040 0.5013 0.2043 0.016 Uiso 1 1 calc R . . . .
C3 C 0.1990(3) 0.6794(6) 0.23415(19) 0.0133(9) Uani 1 1 d . . . . .
C4 C 0.2277(3) 0.8349(6) 0.21876(19) 0.0145(9) Uani 1 1 d . . . . .
C5 C 0.1855(3) 0.9076(6) 0.1639(2) 0.0143(9) Uani 1 1 d . . . . .
C6 C 0.1131(3) 0.8301(6) 0.12328(19) 0.0136(9) Uani 1 1 d . . . . .
C7 C 0.2444(3) 0.5962(6) 0.2938(2) 0.0150(9) Uani 1 1 d . . . . .
H7 H 0.3089 0.6314 0.3036 0.018 Uiso 1 1 calc R . . . .
C8 C 0.2060(3) 0.6627(6) 0.34451(19) 0.0132(9) Uani 1 1 d . . . . .
C9 C 0.1238(3) 0.6059(5) 0.35149(19) 0.0135(9) Uani 1 1 d . . . . .
H9 H 0.0911 0.5274 0.3232 0.016 Uiso 1 1 calc R . . . .
C10 C 0.0871(3) 0.6588(5) 0.39809(19) 0.0130(9) Uani 1 1 d . . . . .
C11 C 0.1351(3) 0.7758(6) 0.43869(19) 0.0155(9) Uani 1 1 d . . . . .
C12 C 0.2166(3) 0.8398(6) 0.43156(19) 0.0143(9) Uani 1 1 d . . . . .
C13 C 0.2520(3) 0.7830(6) 0.38501(19) 0.0152(9) Uani 1 1 d . . . . .
C14 C 0.0023(3) 0.5890(5) 0.09458(19) 0.0132(9) Uani 1 1 d . . . . .
H14 H 0.0059 0.6178 0.0528 0.016 Uiso 1 1 calc R . . . .
C15 C 0.0057(3) 0.3968(6) 0.0995(2) 0.0182(10) Uani 1 1 d . . . . .
H15A H 0.0615 0.3566 0.0901 0.022 Uiso 1 1 calc R . . . .
H15B H 0.0082 0.3645 0.1416 0.022 Uiso 1 1 calc R . . . .
C16 C -0.0742(3) 0.3110(6) 0.0578(2) 0.0236(11) Uani 1 1 d . . . . .
H16A H -0.0814 0.3521 0.0165 0.035 Uiso 1 1 calc GR . . . .
H16B H -0.1287 0.3355 0.0710 0.035 Uiso 1 1 calc GR . . . .
H16C H -0.0640 0.1900 0.0588 0.035 Uiso 1 1 calc GR . . . .
C17 C 0.2442(3) 0.4039(6) 0.2914(2) 0.0202(10) Uani 1 1 d . . . . .
H17A H 0.1819 0.3628 0.2862 0.024 Uiso 1 1 calc R . . . .
H17B H 0.2652 0.3670 0.2561 0.024 Uiso 1 1 calc R . . . .
C18 C 0.3049(4) 0.3272(7) 0.3490(2) 0.0334(13) Uani 1 1 d . . . . .
H18A H 0.3044 0.2051 0.3453 0.050 Uiso 1 1 calc GR . . . .
H18B H 0.2825 0.3590 0.3839 0.050 Uiso 1 1 calc GR . . . .
H18C H 0.3665 0.3685 0.3545 0.050 Uiso 1 1 calc GR . . . .
C22 C 0.6389(5) 0.7280(9) 0.3973(3) 0.032(3) Uani 0.5 1 d . . . A 1
H22 H 0.6716 0.7470 0.3678 0.038 Uiso 0.5 1 calc R . . A 1
C21 C 0.6565(4) 0.5869(8) 0.4338(3) 0.041(2) Uani 0.5 1 d G . . A 1
C20 C 0.6087(5) 0.5590(7) 0.4769(3) 0.032(3) Uani 0.5 1 d G . . A 1
H20 H 0.6208 0.4626 0.5019 0.038 Uiso 0.5 1 calc R . . A 1
C19 C 0.5433(4) 0.6723(8) 0.4835(3) 0.031(3) Uani 0.5 1 d G . . A 1
N1 N 0.5256(4) 0.8134(7) 0.4470(3) 0.0239(19) Uani 0.5 1 d G . . A 1
C23 C 0.5735(4) 0.8412(7) 0.4039(3) 0.026(2) Uani 0.5 1 d G . . A 1
C24 C 0.5455(8) 0.9935(14) 0.3644(7) 0.042(3) Uani 0.5 1 d . . . A 1
H24A H 0.5880 1.0110 0.3395 0.063 Uiso 0.5 1 calc GR . . A 1
H24B H 0.5454 1.0919 0.3898 0.063 Uiso 0.5 1 calc GR . . A 1
H24C H 0.4850 0.9761 0.3383 0.063 Uiso 0.5 1 calc GR . . A 1
C25 C 0.4836(9) 0.652(2) 0.5257(6) 0.055(4) Uani 0.5 1 d . . . A 1
H25A H 0.5062 0.5607 0.5540 0.082 Uiso 0.5 1 calc GR . . A 1
H25B H 0.4223 0.6261 0.5024 0.082 Uiso 0.5 1 calc GR . . A 1
H25C H 0.4832 0.7561 0.5482 0.082 Uiso 0.5 1 calc GR . . A 1
C26 C 0.7342(10) 0.489(2) 0.4317(7) 0.041(2) Uani 0.5 1 d . U . A 1
H26A H 0.7839 0.5160 0.4666 0.061 Uiso 0.5 1 calc GR . . A 1
H26B H 0.7520 0.5138 0.3945 0.061 Uiso 0.5 1 calc GR . . A 1
H26C H 0.7197 0.3697 0.4327 0.061 Uiso 0.5 1 calc GR . . A 1
C27 C 0.0621(5) 0.0381(9) 0.2983(3) 0.0522(19) Uani 1 1 d . . . . .
H27A H 0.1010 0.1146 0.3267 0.078 Uiso 1 1 calc GR . . . .
H27B H 0.0990 -0.0354 0.2802 0.078 Uiso 1 1 calc GR . . . .
H27C H 0.0269 -0.0295 0.3198 0.078 Uiso 1 1 calc GR . . . .
C28 C 0.0000 0.1363(9) 0.2500 0.0246(16) Uani 1 2 d S T P . .
C29 C 0.2849(14) 1.507(3) 0.5910(11) 0.104(4) Uani 0.5 1 d D . . C -1
H29A H 0.2255 1.4543 0.5828 0.156 Uiso 0.5 1 calc GR . . C -1
H29B H 0.2889 1.5754 0.5563 0.156 Uiso 0.5 1 calc GR . . C -1
H29C H 0.2935 1.5784 0.6268 0.156 Uiso 0.5 1 calc GR . . C -1
C30 C 0.3562(15) 1.375(3) 0.6018(13) 0.104(4) Uani 0.5 1 d . . . C -1
C31 C 0.3977(11) 1.376(3) 0.6717(9) 0.104(4) Uani 0.5 1 d D . . C -1
H31A H 0.3613 1.3051 0.6913 0.156 Uiso 0.5 1 calc GR . . C -1
H31B H 0.3987 1.4902 0.6870 0.156 Uiso 0.5 1 calc GR . . C -1
H31C H 0.4593 1.3319 0.6805 0.156 Uiso 0.5 1 calc GR . . C -1

loop_
_atom_site_aniso_label
_atom_site_aniso_U_11
_atom_site_aniso_U_22
_atom_site_aniso_U_33
_atom_site_aniso_U_23
_atom_site_aniso_U_13
_atom_site_aniso_U_12
Br1 0.0262(3) 0.0168(3) 0.0185(3) 0.00259(19) 0.00265(19) -0.0063(2)
Br2 0.0170(3) 0.0237(3) 0.0174(3) -0.00715(19) 0.00200(19) -0.00430(19)
O1 0.016(4) 0.043(6) 0.043(6) -0.027(6) 0.002(4) 0.003(5)
O1W 0.016(4) 0.050(6) 0.028(5) -0.022(5) -0.001(3) 0.004(5)
O4 0.0231(18) 0.0259(19) 0.0143(16) 0.0015(15) 0.0001(14) -0.0087(16)
O6 0.0193(17) 0.0200(17) 0.0128(15) 0.0034(14) -0.0001(13) -0.0017(14)
O11 0.0209(17) 0.0266(18) 0.0104(15) -0.0071(14) 0.0061(13) 0.0003(15)
O13 0.0114(16) 0.0319(19) 0.0167(16) -0.0034(15) 0.0026(13) -0.0068(15)
O28 0.033(3) 0.019(3) 0.025(3) 0.000 0.004(2) 0.000
O30 0.054(5) 0.123(9) 0.141(10) -0.071(8) 0.035(6) -0.040(6)
C1 0.011(2) 0.015(2) 0.014(2) -0.0015(18) 0.0058(17) 0.0033(18)
C2 0.015(2) 0.013(2) 0.013(2) 0.0009(18) 0.0070(18) 0.0007(18)
C3 0.014(2) 0.017(2) 0.008(2) 0.0002(18) 0.0032(17) 0.0023(19)
C4 0.008(2) 0.023(2) 0.013(2) -0.0031(19) 0.0041(17) -0.0018(19)
C5 0.018(2) 0.012(2) 0.015(2) -0.0001(18) 0.0085(18) -0.0011(18)
C6 0.014(2) 0.017(2) 0.011(2) 0.0000(18) 0.0043(17) 0.0019(19)
C7 0.015(2) 0.018(2) 0.011(2) 0.0023(19) 0.0028(17) 0.0021(19)
C8 0.013(2) 0.014(2) 0.012(2) 0.0029(18) 0.0027(17) 0.0038(18)
C9 0.017(2) 0.010(2) 0.012(2) 0.0016(18) 0.0012(17) -0.0004(18)
C10 0.016(2) 0.011(2) 0.012(2) 0.0039(18) 0.0031(17) 0.0015(18)
C11 0.019(2) 0.016(2) 0.011(2) 0.0028(18) 0.0032(18) 0.0045(19)
C12 0.015(2) 0.013(2) 0.012(2) -0.0001(18) -0.0013(17) -0.0030(19)
C13 0.013(2) 0.019(2) 0.013(2) 0.0077(19) 0.0026(17) 0.0019(19)
C14 0.014(2) 0.016(2) 0.011(2) 0.0007(18) 0.0052(17) 0.0014(19)
C15 0.019(2) 0.017(2) 0.021(2) -0.004(2) 0.009(2) 0.001(2)
C16 0.028(3) 0.023(3) 0.021(3) -0.005(2) 0.010(2) -0.005(2)
C17 0.027(3) 0.020(2) 0.015(2) 0.002(2) 0.007(2) 0.008(2)
C18 0.040(3) 0.030(3) 0.027(3) 0.007(2) 0.003(2) 0.016(3)
C22 0.022(6) 0.043(7) 0.029(6) -0.008(6) 0.006(5) 0.001(6)
C21 0.029(5) 0.039(5) 0.053(5) -0.023(4) 0.008(4) 0.005(4)
C20 0.022(5) 0.044(7) 0.029(6) -0.008(5) 0.007(5) 0.003(5)
C19 0.025(5) 0.044(7) 0.023(5) -0.007(5) 0.004(4) -0.012(5)
N1 0.010(4) 0.030(5) 0.028(5) -0.017(4) -0.001(4) -0.006(4)
C23 0.022(5) 0.023(5) 0.028(5) -0.001(5) -0.004(4) 0.002(4)
C24 0.019(5) 0.033(7) 0.077(10) -0.009(6) 0.016(6) -0.006(5)
C25 0.038(7) 0.092(12) 0.042(8) 0.005(8) 0.024(6) 0.005(8)
C26 0.029(5) 0.039(5) 0.053(5) -0.023(4) 0.008(4) 0.005(4)
C27 0.069(5) 0.037(3) 0.056(4) 0.019(3) 0.024(4) 0.019(4)
C28 0.031(4) 0.023(4) 0.025(4) 0.000 0.016(3) 0.000
C29 0.054(5) 0.123(9) 0.141(10) -0.071(8) 0.035(6) -0.040(6)
C30 0.054(5) 0.123(9) 0.141(10) -0.071(8) 0.035(6) -0.040(6)
C31 0.054(5) 0.123(9) 0.141(10) -0.071(8) 0.035(6) -0.040(6)

loop_
_atom_type_symbol
_atom_type_description
_atom_type_scat_dispersion_real
_atom_type_scat_dispersion_imag
_atom_type_scat_source
C C 0.0033 0.0016 'International Tables Vol C Tables 4.2.6.8 and 6.1.1.4'
H H 0.0000 0.0000 'International Tables Vol C Tables 4.2.6.8 and 6.1.1.4'
Br Br -0.2901 2.4595 'International Tables Vol C Tables 4.2.6.8 and 6.1.1.4'
N N 0.0061 0.0033 'International Tables Vol C Tables 4.2.6.8 and 6.1.1.4'
O O 0.0106 0.0060 'International Tables Vol C Tables 4.2.6.8 and 6.1.1.4'

loop_
_exptl_crystal_face_index_h
_exptl_crystal_face_index_k
_exptl_crystal_face_index_l
_exptl_crystal_face_perp_dist
12 0 21 0.0301
-12 1 -21 0.0332
-21 -1 14 0.0389
20 0 -18 0.0155
2 5 27 0.0947
-3 -5 -26 0.0850
-7 -10 9 0.1232
8 10 -7 0.1164
-1 1 -31 0.0233
-2 -1 32 0.0328
21 1 2 0.0151
-18 -1 24 0.0264
16 1 -26 0.0082
-3 11 4 0.1372

loop_
_geom_angle_atom_site_label_1
_geom_angle_atom_site_label_2
_geom_angle_atom_site_label_3
_geom_angle
_geom_angle_site_symmetry_1
_geom_angle_site_symmetry_3
H1WA O1W H1WB 106.7 . .
C4 O4 H4 109.5 . .
C6 O6 H6 109.5 . .
C11 O11 H11 149.5 . .
C13 O13 H13 121.8 . .
C2 C1 C6 117.3(4) . .
C2 C1 C14 122.3(4) . .
C6 C1 C14 120.5(4) . .
C1 C2 H2 118.1 . .
C1 C2 C3 123.9(4) . .
C3 C2 H2 118.1 . .
C2 C3 C7 121.5(4) . .
C4 C3 C2 117.5(4) . .
C4 C3 C7 121.0(4) . .
O4 C4 C3 123.4(4) . .
O4 C4 C5 116.8(4) . .
C5 C4 C3 119.8(4) . .
C4 C5 Br1 119.2(3) . .
C4 C5 C6 121.8(4) . .
C6 C5 Br1 119.0(3) . .
O6 C6 C1 123.8(4) . .
O6 C6 C5 116.5(4) . .
C5 C6 C1 119.7(4) . .
C3 C7 H7 106.4 . .
C3 C7 C8 110.7(4) . .
C3 C7 C17 114.1(4) . .
C8 C7 H7 106.4 . .
C8 C7 C17 112.2(4) . .
C17 C7 H7 106.4 . .
C9 C8 C7 120.8(4) . .
C9 C8 C13 118.1(4) . .
C13 C8 C7 121.2(4) . .
C8 C9 H9 118.5 . .
C8 C9 C10 123.0(4) . .
C10 C9 H9 118.5 . .
C9 C10 C14 121.4(4) . 2
C11 C10 C9 117.9(4) . .
C11 C10 C14 120.7(4) . 2
O11 C11 C10 117.3(4) . .
O11 C11 C12 122.3(4) . .
C10 C11 C12 120.4(4) . .
C11 C12 Br2 118.5(3) . .
C13 C12 Br2 121.1(3) . .
C13 C12 C11 120.3(4) . .
O13 C13 C8 117.8(4) . .
O13 C13 C12 121.8(4) . .
C12 C13 C8 120.2(4) . .
C1 C14 H14 106.9 . .
C1 C14 C15 113.1(4) . .
C10 C14 C1 110.9(3) 2 .
C10 C14 H14 106.9 2 .
C10 C14 C15 111.8(4) 2 .
C15 C14 H14 106.9 . .
C14 C15 H15A 108.9 . .
C14 C15 H15B 108.9 . .
H15A C15 H15B 107.7 . .
C16 C15 C14 113.4(4) . .
C16 C15 H15A 108.9 . .
C16 C15 H15B 108.9 . .
C15 C16 H16A 109.5 . .
C15 C16 H16B 109.5 . .
C15 C16 H16C 109.5 . .
H16A C16 H16B 109.5 . .
H16A C16 H16C 109.5 . .
H16B C16 H16C 109.5 . .
C7 C17 H17A 109.2 . .
C7 C17 H17B 109.2 . .
H17A C17 H17B 107.9 . .
C18 C17 C7 111.9(4) . .
C18 C17 H17A 109.2 . .
C18 C17 H17B 109.2 . .
C17 C18 H18A 109.5 . .
C17 C18 H18B 109.5 . .
C17 C18 H18C 109.5 . .
H18A C18 H18B 109.5 . .
H18A C18 H18C 109.5 . .
H18B C18 H18C 109.5 . .
C21 C22 H22 120.0 . .
C21 C22 C23 120.0 . .
C23 C22 H22 120.0 . .
C22 C21 C26 117.4(9) . .
C20 C21 C22 120.0 . .
C20 C21 C26 121.9(8) . .
C21 C20 H20 120.0 . .
C21 C20 C19 120.0 . .
C19 C20 H20 120.0 . .
C20 C19 N1 120.0 . .
C20 C19 C25 125.3(8) . .
N1 C19 C25 114.7(7) . .
O1 N1 C19 121.2(7) . .
O1 N1 C23 118.7(7) . .
C23 N1 C19 120.0 . .
C22 C23 C24 124.3(6) . .
N1 C23 C22 120.0 . .
N1 C23 C24 115.7(6) . .
C23 C24 H24A 109.5 . .
C23 C24 H24B 109.5 . .
C23 C24 H24C 109.5 . .
H24A C24 H24B 109.5 . .
H24A C24 H24C 109.5 . .
H24B C24 H24C 109.5 . .
C19 C25 H25A 109.5 . .
C19 C25 H25B 109.5 . .
C19 C25 H25C 109.5 . .
H25A C25 H25B 109.5 . .
H25A C25 H25C 109.5 . .
H25B C25 H25C 109.5 . .
C21 C26 H26A 109.5 . .
C21 C26 H26B 109.5 . .
C21 C26 H26C 109.5 . .
H26A C26 H26B 109.5 . .
H26A C26 H26C 109.5 . .
H26B C26 H26C 109.5 . .
H27A C27 H27B 109.5 . .
H27A C27 H27C 109.5 . .
H27B C27 H27C 109.5 . .
C28 C27 H27A 109.5 . .
C28 C27 H27B 109.5 . .
C28 C27 H27C 109.5 . .
O28 C28 C27 121.8(4) . 2
O28 C28 C27 121.8(4) . .
C27 C28 C27 116.3(8) . 2
H29A C29 H29B 109.5 . .
H29A C29 H29C 109.5 . .
H29B C29 H29C 109.5 . .
C30 C29 H29A 109.5 . .
C30 C29 H29B 109.5 . .
C30 C29 H29C 109.5 . .
O30 C30 C29 127(3) . .
O30 C30 C31 128(3) . .
C29 C30 C31 105.0(17) . .
C30 C31 H31A 109.5 . .
C30 C31 H31B 109.5 . .
C30 C31 H31C 109.5 . .
H31A C31 H31B 109.5 . .
H31A C31 H31C 109.5 . .
H31B C31 H31C 109.5 . .

loop_
_geom_bond_atom_site_label_1
_geom_bond_atom_site_label_2
_geom_bond_distance
_geom_bond_site_symmetry_2
Br1 C5 1.892(4) .
Br2 C12 1.893(4) .
O1 N1 1.327(10) .
O1W H1WA 0.8578 .
O1W H1WB 0.8374 .
O4 H4 0.8400 .
O4 C4 1.370(5) .
O6 H6 0.8400 .
O6 C6 1.368(5) .
O11 H11 0.8510 .
O11 C11 1.384(5) .
O13 H13 0.8214 .
O13 C13 1.371(5) .
O28 C28 1.207(9) .
O30 C30 1.15(2) .
C1 C2 1.393(6) .
C1 C6 1.403(6) .
C1 C14 1.531(6) .
C2 H2 0.9500 .
C2 C3 1.403(6) .
C3 C4 1.395(6) .
C3 C7 1.522(6) .
C4 C5 1.388(6) .
C5 C6 1.401(6) .
C7 H7 1.0000 .
C7 C8 1.525(6) .
C7 C17 1.539(7) .
C8 C9 1.390(6) .
C8 C13 1.399(6) .
C9 H9 0.9500 .
C9 C10 1.393(6) .
C10 C11 1.392(6) .
C10 C14 1.530(6) 2
C11 C12 1.401(6) .
C12 C13 1.390(6) .
C14 C10 1.530(6) 2
C14 H14 1.0000 .
C14 C15 1.542(6) .
C15 H15A 0.9900 .
C15 H15B 0.9900 .
C15 C16 1.516(7) .
C16 H16A 0.9800 .
C16 H16B 0.9800 .
C16 H16C 0.9800 .
C17 H17A 0.9900 .
C17 H17B 0.9900 .
C17 C18 1.539(7) .
C18 H18A 0.9800 .
C18 H18B 0.9800 .
C18 H18C 0.9800 .
C22 H22 0.9500 .
C22 C21 1.3900 .
C22 C23 1.3900 .
C21 C20 1.3900 .
C21 C26 1.440(15) .
C20 H20 0.9500 .
C20 C19 1.3900 .
C19 N1 1.3900 .
C19 C25 1.500(12) .
N1 C23 1.3900 .
C23 C24 1.514(14) .
C24 H24A 0.9800 .
C24 H24B 0.9800 .
C24 H24C 0.9800 .
C25 H25A 0.9800 .
C25 H25B 0.9800 .
C25 H25C 0.9800 .
C26 H26A 0.9800 .
C26 H26B 0.9800 .
C26 H26C 0.9800 .
C27 H27A 0.9800 .
C27 H27B 0.9800 .
C27 H27C 0.9800 .
C27 C28 1.489(7) .
C28 C27 1.489(7) 2
C29 H29A 0.9800 .
C29 H29B 0.9800 .
C29 H29C 0.9800 .
C29 C30 1.50(3) .
C30 C31 1.57(3) .
C31 H31A 0.9800 .
C31 H31B 0.9800 .
C31 H31C 0.9800 .

loop_
_geom_torsion_atom_site_label_1
_geom_torsion_atom_site_label_2
_geom_torsion_atom_site_label_3
_geom_torsion_atom_site_label_4
_geom_torsion
_geom_torsion_site_symmetry_1
_geom_torsion_site_symmetry_4
Br1 C5 C6 O6 1.4(5) . .
Br1 C5 C6 C1 -178.4(3) . .
Br2 C12 C13 O13 -1.8(6) . .
Br2 C12 C13 C8 -177.5(3) . .
O1 N1 C23 C22 176.6(7) . .
O1 N1 C23 C24 -6.6(9) . .
O4 C4 C5 Br1 -2.3(5) . .
O4 C4 C5 C6 179.2(4) . .
O11 C11 C12 Br2 -2.7(6) . .
O11 C11 C12 C13 179.0(4) . .
C1 C2 C3 C4 2.4(6) . .
C1 C2 C3 C7 -179.4(4) . .
C1 C14 C15 C16 178.6(4) . .
C2 C1 C6 O6 -179.8(4) . .
C2 C1 C6 C5 0.1(6) . .
C2 C1 C14 C10 96.7(5) . 2
C2 C1 C14 C15 -29.8(6) . .
C2 C3 C4 O4 179.8(4) . .
C2 C3 C4 C5 -2.1(6) . .
C2 C3 C7 C8 -94.9(5) . .
C2 C3 C7 C17 32.9(6) . .
C3 C4 C5 Br1 179.5(3) . .
C3 C4 C5 C6 1.0(7) . .
C3 C7 C8 C9 78.6(5) . .
C3 C7 C8 C13 -100.9(5) . .
C3 C7 C17 C18 169.8(4) . .
C4 C3 C7 C8 83.3(5) . .
C4 C3 C7 C17 -148.9(4) . .
C4 C5 C6 O6 179.9(4) . .
C4 C5 C6 C1 0.1(6) . .
C6 C1 C2 C3 -1.4(6) . .
C6 C1 C14 C10 -82.4(5) . 2
C6 C1 C14 C15 151.1(4) . .
C7 C3 C4 O4 1.5(6) . .
C7 C3 C4 C5 179.6(4) . .
C7 C8 C9 C10 178.0(4) . .
C7 C8 C13 O13 5.2(6) . .
C7 C8 C13 C12 -178.9(4) . .
C8 C7 C17 C18 -63.2(5) . .
C8 C9 C10 C11 1.0(7) . .
C8 C9 C10 C14 -178.0(4) . 2
C9 C8 C13 O13 -174.3(4) . .
C9 C8 C13 C12 1.6(6) . .
C9 C10 C11 O11 -179.8(4) . .
C9 C10 C11 C12 1.4(6) . .
C10 C11 C12 Br2 176.1(3) . .
C10 C11 C12 C13 -2.2(7) . .
C10 C14 C15 C16 52.5(5) 2 .
C11 C12 C13 O13 176.4(4) . .
C11 C12 C13 C8 0.7(7) . .
C13 C8 C9 C10 -2.4(6) . .
C14 C1 C2 C3 179.5(4) . .
C14 C1 C6 O6 -0.6(6) . .
C14 C1 C6 C5 179.3(4) . .
C14 C10 C11 O11 -0.8(6) 2 .
C14 C10 C11 C12 -179.7(4) 2 .
C17 C7 C8 C9 -50.2(6) . .
C17 C7 C8 C13 130.3(4) . .
C22 C21 C20 C19 0.0 . .
C21 C22 C23 N1 0.0 . .
C21 C22 C23 C24 -176.5(8) . .
C21 C20 C19 N1 0.0 . .
C21 C20 C19 C25 176.3(10) . .
C20 C19 N1 O1 -176.5(7) . .
C20 C19 N1 C23 0.0 . .
C19 N1 C23 C22 0.0 . .
C19 N1 C23 C24 176.8(8) . .
C23 C22 C21 C20 0.0 . .
C23 C22 C21 C26 -170.2(8) . .
C25 C19 N1 O1 6.8(10) . .
C25 C19 N1 C23 -176.7(9) . .
C26 C21 C20 C19 169.8(9) . .

loop_
_exptl_oxdiff_crystal_face_indexfrac_h
_exptl_oxdiff_crystal_face_indexfrac_k
_exptl_oxdiff_crystal_face_indexfrac_l
_exptl_oxdiff_crystal_face_x
_exptl_oxdiff_crystal_face_y
_exptl_oxdiff_crystal_face_z
11.9998 0.0000 20.9981 -0.4516 0.1745 0.8602
-11.9998 1.0000 -20.9979 0.5276 -0.1902 -0.8172
-20.9999 -1.0000 14.0009 0.3179 0.8302 -0.4400
20.0000 0.0000 -18.0007 -0.3387 -0.8786 0.2763
1.9996 5.0000 26.9992 0.1211 0.4687 0.8711
-2.9996 -5.0000 -25.9992 -0.1050 -0.4226 -0.8828
-6.9997 -10.0000 8.9988 -0.6625 0.5247 -0.4670
7.9996 10.0000 -6.9990 0.6229 -0.5047 0.5441
-0.9998 1.0000 -30.9983 0.3421 -0.6756 -0.6674
-2.0002 -1.0000 31.9985 -0.2780 0.7699 0.5889
20.9998 1.0000 1.9984 -0.4429 -0.4772 0.7894
-18.0000 -1.0000 24.0001 0.1679 0.9786 -0.1213
16.0001 1.0000 -25.9999 -0.1044 -0.9746 0.0107
-3.0004 11.0000 4.0015 0.8766 -0.0130 0.4591
